data_4065310
loop_
_publ_author_name
'G\'omez-Su\'arez, Adri\'an'
'Ram\'on, Rub\'en S.'
'Songis, Olivier'
'Slawin, Alexandra M. Z.'
'Cazin, Catherine S. J.'
'Nolan, Steven P.'

_publ_section_title
;
 Influence of a Very BulkyN-Heterocyclic Carbene in Gold-Mediated
 Catalysis
;
_journal_issue 20
_journal_name_full Organometallics
_journal_page_first 5463
_journal_paper_doi 10.1021/om200705y
_journal_volume 30
_journal_year 2011
_chemical_formula_moiety 'C71 H56 Au F6 N3 O4 S2,C7 H8'
_chemical_formula_sum 'C78 H64 Au F6 N3 O4 S2'
_chemical_formula_weight 1482.41
_chemical_name_systematic
; 
 ? 
;
_space_group_IT_number 14
_symmetry_cell_setting monoclinic
_symmetry_space_group_name_Hall '-P 2yn'
_symmetry_space_group_name_H-M 'P 1 21/n 1'
_atom_sites_solution_hydrogens geom
_atom_sites_solution_primary direct
_atom_sites_solution_secondary difmap
_audit_creation_method SHELXL-97
_cell_angle_alpha 90.00
_cell_angle_beta 91.101(4)
_cell_angle_gamma 90.00
_cell_formula_units_Z 4
_cell_length_a 12.3872(19)
_cell_length_b 23.915(4)
_cell_length_c 24.955(3)
_cell_measurement_reflns_used 23501
_cell_measurement_temperature 93(2)
_cell_measurement_theta_max 28.9
_cell_measurement_theta_min 1.8
_cell_volume 7391.3(19)
_computing_cell_refinement 'CrystalClear (Rigaku Corp., 2004)'
_computing_data_collection 'CrystalClear (Rigaku Corp., 2004)'
_computing_data_reduction 'CrystalClear (Rigaku Corp., 2004)'
_computing_molecular_graphics 'Bruker SHELXTL'
_computing_publication_material 'Bruker SHELXTL'
_computing_structure_refinement 'SHELXL-97 (Sheldrick, 1997)'
_computing_structure_solution 'SHELXS-97 (Sheldrick, 1990)'
_diffrn_ambient_temperature 93(2)
_diffrn_measured_fraction_theta_full 0.996
_diffrn_measured_fraction_theta_max 0.994
_diffrn_measurement_device_type CCD
_diffrn_measurement_method '\w and \f scans'
_diffrn_radiation_monochromator confocal
_diffrn_radiation_source 'rotating anode'
_diffrn_radiation_type MoK\a
_diffrn_radiation_wavelength 0.71073
_diffrn_reflns_av_R_equivalents 0.0584
_diffrn_reflns_av_sigmaI/netI 0.0833
_diffrn_reflns_limit_h_max 14
_diffrn_reflns_limit_h_min -14
_diffrn_reflns_limit_k_max 28
_diffrn_reflns_limit_k_min -21
_diffrn_reflns_limit_l_max 23
_diffrn_reflns_limit_l_min -29
_diffrn_reflns_number 46481
_diffrn_reflns_theta_full 25.30
_diffrn_reflns_theta_max 25.32
_diffrn_reflns_theta_min 1.84
_exptl_absorpt_coefficient_mu 2.111
_exptl_absorpt_correction_T_max 1.000
_exptl_absorpt_correction_T_min 0.748
_exptl_absorpt_correction_type multi-scan
_exptl_absorpt_process_details 'Jacobson, R. (1998) Private communication'
_exptl_crystal_colour Colorless
_exptl_crystal_density_diffrn 1.332
_exptl_crystal_density_method 'not measured'
_exptl_crystal_description Prism
_exptl_crystal_F_000 3000
_exptl_crystal_size_max 0.12
_exptl_crystal_size_mid 0.10
_exptl_crystal_size_min 0.02
_refine_diff_density_max 3.371
_refine_diff_density_min -1.257
_refine_diff_density_rms 0.183
_refine_ls_extinction_method none
_refine_ls_goodness_of_fit_ref 1.117
_refine_ls_hydrogen_treatment constr
_refine_ls_matrix_type full
_refine_ls_number_parameters 871
_refine_ls_number_reflns 13418
_refine_ls_number_restraints 66
_refine_ls_restrained_S_all 1.114
_refine_ls_R_factor_all 0.0784
_refine_ls_R_factor_gt 0.0598
_refine_ls_shift/su_max 0.067
_refine_ls_shift/su_mean 0.001
_refine_ls_structure_factor_coef Fsqd
_refine_ls_weighting_details 'calc w=1/[\s^2^(Fo^2^)+(0.0847P)^2^+33.8143P] where P=(Fo^2^+2Fc^2^)/3'
_refine_ls_weighting_scheme calc
_refine_ls_wR_factor_gt 0.1795
_refine_ls_wR_factor_ref 0.1930
_reflns_number_gt 10541
_reflns_number_total 13418
_reflns_threshold_expression >2sigma(I)
_cod_data_source_file om200705y_si_005.cif
_cod_data_source_block C2
_cod_depositor_comments
;
The following automatic conversions were performed:

'_symmetry_cell_setting' value 'Monoclinic' changed to 'monoclinic'
according to /home/saulius/struct/CIF-dictionaries/cif_core.dic
dictionary named 'cif_core.dic' version 2.4.1 from 2010-06-29.

Automatic conversion script
Id: cif_fix_values 1715 2011-07-08 13:25:40Z adriana 
;
_cod_original_cell_volume 7391.3(18)
_cod_original_sg_symbol_H-M P2(1)/n
_cod_database_code 4065310

loop_
_symmetry_equiv_pos_as_xyz
'x, y, z'
'-x+1/2, y+1/2, -z+1/2'
'-x, -y, -z'
'x-1/2, -y-1/2, z-1/2'

loop_
_atom_site_label
_atom_site_type_symbol
_atom_site_fract_x
_atom_site_fract_y
_atom_site_fract_z
_atom_site_U_iso_or_equiv
_atom_site_adp_type
_atom_site_occupancy
_atom_site_symmetry_multiplicity
_atom_site_calc_flag
_atom_site_refinement_flags
Au1 Au 0.93023(2) 0.190513(12) 0.277939(10) 0.02234(12) Uani 1 1 d .
C1 C 0.8279(6) 0.1519(3) 0.3258(3) 0.0208(15) Uani 1 1 d .
N2 N 0.7196(5) 0.1556(2) 0.3248(2) 0.0188(12) Uani 1 1 d .
C3 C 0.6759(6) 0.1219(3) 0.3634(3) 0.0233(16) Uani 1 1 d .
H3A H 0.6014 0.1169 0.3705 0.028 Uiso 1 1 calc R
C4 C 0.7606(6) 0.0971(3) 0.3894(3) 0.0244(16) Uani 1 1 d .
H4A H 0.7564 0.0713 0.4182 0.029 Uiso 1 1 calc R
N5 N 0.8534(5) 0.1160(2) 0.3662(2) 0.0207(13) Uani 1 1 d .
C6 C 0.6619(6) 0.1901(3) 0.2858(3) 0.0204(16) Uani 1 1 d .
C7 C 0.6468(6) 0.2467(3) 0.2978(3) 0.0239(16) Uani 1 1 d .
C8 C 0.5976(7) 0.2804(3) 0.2586(3) 0.0301(18) Uani 1 1 d .
H8A H 0.5868 0.3191 0.2653 0.036 Uiso 1 1 calc R
C9 C 0.5643(7) 0.2577(3) 0.2095(3) 0.0324(19) Uani 1 1 d .
C10 C 0.5785(6) 0.2010(3) 0.1999(3) 0.0269(17) Uani 1 1 d .
H10A H 0.5549 0.1857 0.1665 0.032 Uiso 1 1 calc R
C11 C 0.6268(6) 0.1657(3) 0.2385(3) 0.0243(16) Uani 1 1 d .
C12 C 0.6778(6) 0.2688(3) 0.3532(3) 0.0257(16) Uani 1 1 d .
H12A H 0.7447 0.2481 0.3644 0.031 Uiso 1 1 calc R
C13 C 0.7081(7) 0.3302(3) 0.3529(3) 0.0274(17) Uani 1 1 d .
C14 C 0.8110(7) 0.3447(4) 0.3378(3) 0.038(2) Uani 1 1 d .
H14A H 0.8601 0.3161 0.3280 0.046 Uiso 1 1 calc R
C15 C 0.8449(8) 0.4005(4) 0.3365(4) 0.047(2) Uani 1 1 d .
H15A H 0.9163 0.4097 0.3263 0.056 Uiso 1 1 calc R
C16 C 0.7722(8) 0.4424(4) 0.3503(4) 0.048(2) Uani 1 1 d .
H16A H 0.7938 0.4805 0.3500 0.057 Uiso 1 1 calc R
C17 C 0.6700(8) 0.4283(4) 0.3642(4) 0.043(2) Uani 1 1 d .
H17A H 0.6207 0.4570 0.3734 0.052 Uiso 1 1 calc R
C18 C 0.6361(7) 0.3728(4) 0.3651(3) 0.038(2) Uani 1 1 d .
H18A H 0.5639 0.3640 0.3740 0.046 Uiso 1 1 calc R
C19 C 0.5918(6) 0.2529(3) 0.3936(3) 0.0256(16) Uani 1 1 d .
C20 C 0.6242(8) 0.2398(4) 0.4462(3) 0.043(2) Uani 1 1 d .
H20A H 0.6984 0.2413 0.4563 0.051 Uiso 1 1 calc R
C21 C 0.5480(9) 0.2247(5) 0.4836(4) 0.054(3) Uani 1 1 d .
H21A H 0.5706 0.2162 0.5193 0.065 Uiso 1 1 calc R
C22 C 0.4402(9) 0.2219(4) 0.4696(3) 0.049(3) Uani 1 1 d .
H22A H 0.3886 0.2116 0.4954 0.059 Uiso 1 1 calc R
C23 C 0.4079(8) 0.2341(5) 0.4184(4) 0.054(3) Uani 1 1 d .
H23A H 0.3337 0.2320 0.4083 0.064 Uiso 1 1 calc R
C24 C 0.4840(7) 0.2497(4) 0.3811(3) 0.043(2) Uani 1 1 d .
H24A H 0.4603 0.2585 0.3457 0.052 Uiso 1 1 calc R
C25 C 0.5113(9) 0.2947(4) 0.1667(3) 0.047(3) Uani 1 1 d .
H25A H 0.4927 0.2720 0.1351 0.070 Uiso 1 1 calc R
H25B H 0.5617 0.3243 0.1565 0.070 Uiso 1 1 calc R
H25C H 0.4457 0.3115 0.1809 0.070 Uiso 1 1 calc R
C26 C 0.6382(6) 0.1030(3) 0.2288(3) 0.0240(16) Uani 1 1 d .
H26A H 0.6983 0.0899 0.2530 0.029 Uiso 1 1 calc R
C27 C 0.5373(7) 0.0710(3) 0.2452(3) 0.0303(18) Uani 1 1 d .
C28 C 0.4391(7) 0.0955(4) 0.2557(3) 0.041(2) Uani 1 1 d .
H28A H 0.4321 0.1350 0.2532 0.049 Uiso 1 1 calc R
C29 C 0.3510(8) 0.0639(5) 0.2699(4) 0.052(3) Uani 1 1 d .
H29A H 0.2842 0.0818 0.2765 0.063 Uiso 1 1 calc R
C30 C 0.3584(9) 0.0085(5) 0.2744(4) 0.053(3) Uani 1 1 d .
H30A H 0.2974 -0.0126 0.2850 0.063 Uiso 1 1 calc R
C31 C 0.4516(10) -0.0175(5) 0.2642(5) 0.064(3) Uani 1 1 d .
H31A H 0.4558 -0.0571 0.2666 0.077 Uiso 1 1 calc R
C32 C 0.5444(9) 0.0138(4) 0.2496(4) 0.054(3) Uani 1 1 d .
H32A H 0.6108 -0.0046 0.2431 0.065 Uiso 1 1 calc R
C33 C 0.6733(6) 0.0910(3) 0.1714(3) 0.0254(16) Uani 1 1 d .
C34 C 0.5995(7) 0.0827(3) 0.1299(3) 0.0312(18) Uani 1 1 d .
H34A H 0.5242 0.0837 0.1362 0.037 Uiso 1 1 calc R
C35 C 0.6376(8) 0.0729(4) 0.0781(3) 0.038(2) Uani 1 1 d .
H35A H 0.5881 0.0683 0.0489 0.046 Uiso 1 1 calc R
C36 C 0.7471(7) 0.0700(4) 0.0698(3) 0.0348(19) Uani 1 1 d .
H36A H 0.7723 0.0624 0.0348 0.042 Uiso 1 1 calc R
C37 C 0.8198(7) 0.0779(4) 0.1105(3) 0.038(2) Uani 1 1 d .
H37A H 0.8951 0.0757 0.1041 0.046 Uiso 1 1 calc R
C38 C 0.7832(7) 0.0891(3) 0.1611(3) 0.0336(19) Uani 1 1 d .
H38A H 0.8339 0.0955 0.1895 0.040 Uiso 1 1 calc R
C39 C 0.9636(6) 0.1024(3) 0.3804(3) 0.0211(15) Uani 1 1 d .
C40 C 1.0140(6) 0.0574(3) 0.3547(3) 0.0221(16) Uani 1 1 d .
C41 C 1.1219(6) 0.0472(3) 0.3677(3) 0.0249(16) Uani 1 1 d .
H41A H 1.1579 0.0172 0.3506 0.030 Uiso 1 1 calc R
C42 C 1.1787(6) 0.0797(3) 0.4052(3) 0.0267(17) Uani 1 1 d .
C43 C 1.1262(6) 0.1234(3) 0.4301(3) 0.0252(16) Uani 1 1 d .
H43A H 1.1649 0.1458 0.4554 0.030 Uiso 1 1 calc R
C44 C 1.0167(6) 0.1354(3) 0.4189(3) 0.0224(16) Uani 1 1 d .
C45 C 0.9504(6) 0.0205(3) 0.3154(3) 0.0232(16) Uani 1 1 d .
H45A H 0.9009 0.0459 0.2947 0.028 Uiso 1 1 calc R
C46 C 0.8783(6) -0.0225(3) 0.3436(3) 0.0308(18) Uani 1 1 d .
C47 C 0.8033(8) -0.0526(4) 0.3135(4) 0.049(2) Uani 1 1 d .
H47A H 0.7944 -0.0448 0.2764 0.058 Uiso 1 1 calc R
C48 C 0.7405(9) -0.0943(5) 0.3369(5) 0.069(3) Uani 1 1 d .
H48A H 0.6891 -0.1146 0.3158 0.083 Uiso 1 1 calc R
C49 C 0.7537(9) -0.1056(5) 0.3902(5) 0.061(3) Uani 1 1 d .
H49A H 0.7115 -0.1339 0.4063 0.073 Uiso 1 1 calc R
C50 C 0.8274(8) -0.0763(4) 0.4206(4) 0.049(2) Uani 1 1 d .
H50A H 0.8362 -0.0849 0.4576 0.059 Uiso 1 1 calc R
C51 C 0.8888(7) -0.0347(4) 0.3986(3) 0.0353(19) Uani 1 1 d .
H51A H 0.9383 -0.0143 0.4204 0.042 Uiso 1 1 calc R
C52 C 1.0208(6) -0.0089(3) 0.2744(3) 0.0272(17) Uani 1 1 d .
C53 C 1.0649(7) -0.0619(4) 0.2849(4) 0.040(2) Uani 1 1 d .
H53A H 1.0530 -0.0792 0.3186 0.048 Uiso 1 1 calc R
C54 C 1.1248(9) -0.0891(4) 0.2475(4) 0.056(3) Uani 1 1 d .
H54A H 1.1526 -0.1253 0.2551 0.067 Uiso 1 1 calc R
C55 C 1.1452(9) -0.0644(5) 0.1990(4) 0.059(3) Uani 1 1 d .
H55A H 1.1886 -0.0830 0.1736 0.071 Uiso 1 1 calc R
C56 C 1.1017(8) -0.0121(5) 0.1876(4) 0.056(3) Uani 1 1 d .
H56A H 1.1132 0.0044 0.1535 0.067 Uiso 1 1 calc R
C57 C 1.0409(8) 0.0168(5) 0.2258(3) 0.043(2) Uani 1 1 d .
H57A H 1.0140 0.0532 0.2184 0.052 Uiso 1 1 calc R
C58 C 1.2979(7) 0.0683(4) 0.4178(3) 0.037(2) Uani 1 1 d .
H58A H 1.3243 0.0950 0.4447 0.056 Uiso 1 1 calc R
H58B H 1.3395 0.0724 0.3850 0.056 Uiso 1 1 calc R
H58C H 1.3062 0.0302 0.4317 0.056 Uiso 1 1 calc R
C59 C 0.9590(7) 0.1816(3) 0.4491(3) 0.0256(17) Uani 1 1 d .
H59A H 0.9008 0.1957 0.4243 0.031 Uiso 1 1 calc R
C60 C 1.0337(7) 0.2310(3) 0.4600(3) 0.0322(18) Uani 1 1 d .
C61 C 1.0496(8) 0.2690(4) 0.4194(4) 0.042(2) Uani 1 1 d .
H61A H 1.0102 0.2653 0.3865 0.051 Uiso 1 1 calc R
C62 C 1.1232(11) 0.3131(4) 0.4261(5) 0.061(3) Uani 1 1 d .
H62A H 1.1375 0.3381 0.3975 0.074 Uiso 1 1 calc R
C63 C 1.1742(10) 0.3191(5) 0.4753(6) 0.072(4) Uani 1 1 d .
H63A H 1.2230 0.3494 0.4804 0.086 Uiso 1 1 calc R
C64 C 1.1576(9) 0.2835(5) 0.5167(5) 0.059(3) Uani 1 1 d .
H64A H 1.1928 0.2893 0.5504 0.070 Uiso 1 1 calc R
C65 C 1.0885(8) 0.2386(4) 0.5090(4) 0.046(2) Uani 1 1 d .
H65A H 1.0782 0.2127 0.5373 0.055 Uiso 1 1 calc R
C66 C 0.9018(6) 0.1595(4) 0.4990(3) 0.0300(18) Uani 1 1 d .
C67 C 0.8466(7) 0.1973(4) 0.5311(3) 0.038(2) Uani 1 1 d .
H67A H 0.8475 0.2360 0.5226 0.046 Uiso 1 1 calc R
C68 C 0.7907(8) 0.1792(5) 0.5752(3) 0.048(3) Uani 1 1 d .
H68A H 0.7536 0.2057 0.5964 0.058 Uiso 1 1 calc R
C69 C 0.7878(7) 0.1230(5) 0.5889(3) 0.050(3) Uani 1 1 d .
H69A H 0.7488 0.1107 0.6191 0.060 Uiso 1 1 calc R
C70 C 0.8430(8) 0.0857(4) 0.5578(3) 0.046(2) Uani 1 1 d .
H70A H 0.8425 0.0471 0.5667 0.055 Uiso 1 1 calc R
C71 C 0.8998(7) 0.1037(4) 0.5131(3) 0.035(2) Uani 1 1 d .
H71A H 0.9376 0.0772 0.4922 0.042 Uiso 1 1 calc R
N1 N 1.0354(6) 0.2298(3) 0.2256(2) 0.0304(15) Uani 1 1 d .
S72 S 1.0452(2) 0.20330(10) 0.16556(9) 0.0411(6) Uani 1 1 d .
O1 O 1.0194(6) 0.1455(3) 0.1689(2) 0.0482(16) Uani 1 1 d .
O2 O 1.1383(6) 0.2217(3) 0.1376(3) 0.058(2) Uani 1 1 d .
C73 C 0.9287(11) 0.2351(5) 0.1308(4) 0.064(3) Uani 1 1 d .
F1 F 0.9187(7) 0.2120(3) 0.0818(2) 0.088(2) Uani 1 1 d .
F2 F 0.8396(5) 0.2274(3) 0.1564(2) 0.0652(17) Uani 1 1 d .
F3 F 0.9455(6) 0.2896(3) 0.1241(3) 0.081(2) Uani 1 1 d .
S74 S 1.10569(18) 0.28331(10) 0.24538(9) 0.0373(5) Uani 1 1 d .
O3 O 1.1426(5) 0.3176(3) 0.2028(3) 0.0450(16) Uani 1 1 d .
O4 O 1.0527(6) 0.3072(3) 0.2895(3) 0.0466(17) Uani 1 1 d .
C75 C 1.2260(8) 0.2495(5) 0.2747(4) 0.050(3) Uani 1 1 d .
F4 F 1.2818(5) 0.2244(4) 0.2378(3) 0.087(2) Uani 1 1 d .
F5 F 1.2001(5) 0.2128(3) 0.3120(2) 0.0602(16) Uani 1 1 d .
F6 F 1.2860(5) 0.2888(3) 0.2981(3) 0.079(2) Uani 1 1 d .
C81 C 0.3390(17) 0.1346(9) -0.0098(7) 0.050(5) Uani 0.50 1 d PU
H81A H 0.3628 0.1154 -0.0422 0.075 Uiso 0.50 1 calc PR
H81B H 0.3907 0.1641 -0.0002 0.075 Uiso 0.50 1 calc PR
H81C H 0.2677 0.1511 -0.0164 0.075 Uiso 0.50 1 calc PR
C82 C 0.3331(9) 0.0956(4) 0.0329(3) 0.033(4) Uani 0.50 1 d PGU
C83 C 0.3672(8) 0.0414(4) 0.0221(3) 0.014(3) Uani 0.50 1 d PGU
H83A H 0.3889 0.0317 -0.0130 0.017 Uiso 0.50 1 calc PR
C84 C 0.3696(10) 0.0015(3) 0.0626(4) 0.061(6) Uani 0.50 1 d PGU
H84A H 0.3928 -0.0355 0.0552 0.073 Uiso 0.50 1 calc PR
C85 C 0.3379(11) 0.0158(4) 0.1140(4) 0.066(6) Uani 0.50 1 d PGU
H85A H 0.3395 -0.0115 0.1417 0.079 Uiso 0.50 1 calc PR
C86 C 0.3038(10) 0.0699(5) 0.1248(3) 0.035(4) Uani 0.50 1 d PGU
H86A H 0.2821 0.0797 0.1599 0.042 Uiso 0.50 1 calc PR
C87 C 0.3014(10) 0.1098(4) 0.0843(4) 0.039(4) Uani 0.50 1 d PGU
H87A H 0.2782 0.1468 0.0917 0.047 Uiso 0.50 1 calc PR
C88 C 0.015(2) 0.4217(10) 0.0723(9) 0.065(6) Uani 0.50 1 d PU
H88A H -0.0263 0.4326 0.1038 0.098 Uiso 0.50 1 calc PR
H88B H 0.0910 0.4167 0.0827 0.098 Uiso 0.50 1 calc PR
H88C H -0.0139 0.3866 0.0578 0.098 Uiso 0.50 1 calc PR
C89 C 0.0076(10) 0.4566(6) 0.0398(5) 0.069(3) Uani 1 1 d U
C90 C 0.0589(10) 0.4532(5) -0.0116(4) 0.064(3) Uani 1 1 d U
H90A H 0.0992 0.4207 -0.0198 0.076 Uiso 1 1 calc R
C91 C 0.0518(10) 0.4936(5) -0.0476(5) 0.066(3) Uani 1 1 d U
H91A H 0.0885 0.4890 -0.0803 0.080 Uiso 1 1 calc R

loop_
_atom_site_aniso_label
_atom_site_aniso_U_11
_atom_site_aniso_U_22
_atom_site_aniso_U_33
_atom_site_aniso_U_23
_atom_site_aniso_U_13
_atom_site_aniso_U_12
Au1 0.02040(19) 0.02371(19) 0.02297(18) 0.00571(10) 0.00185(12) -0.00191(11)
C1 0.027(4) 0.016(4) 0.019(3) 0.001(3) -0.006(3) 0.001(3)
N2 0.012(3) 0.021(3) 0.024(3) 0.001(2) 0.001(2) 0.002(2)
C3 0.022(4) 0.029(4) 0.019(3) 0.003(3) 0.007(3) -0.002(3)
C4 0.026(4) 0.027(4) 0.020(4) 0.005(3) 0.006(3) -0.002(3)
N5 0.027(3) 0.016(3) 0.020(3) 0.002(2) 0.004(2) 0.003(3)
C6 0.014(4) 0.024(4) 0.023(4) 0.006(3) 0.004(3) 0.001(3)
C7 0.022(4) 0.022(4) 0.028(4) -0.002(3) 0.003(3) 0.002(3)
C8 0.037(5) 0.023(4) 0.030(4) 0.000(3) 0.000(4) 0.008(4)
C9 0.042(5) 0.029(5) 0.026(4) 0.004(3) -0.002(3) 0.009(4)
C10 0.026(4) 0.036(5) 0.018(4) -0.005(3) -0.005(3) 0.006(3)
C11 0.019(4) 0.026(4) 0.027(4) 0.000(3) 0.002(3) 0.001(3)
C12 0.025(4) 0.027(4) 0.025(4) -0.004(3) -0.004(3) 0.004(3)
C13 0.036(5) 0.023(4) 0.023(4) 0.000(3) -0.003(3) -0.001(4)
C14 0.041(5) 0.028(5) 0.046(5) 0.001(4) 0.008(4) 0.002(4)
C15 0.039(6) 0.038(5) 0.064(6) 0.001(4) 0.006(5) -0.012(4)
C16 0.056(7) 0.032(5) 0.055(6) -0.003(4) 0.005(5) -0.006(5)
C17 0.041(6) 0.026(5) 0.063(6) -0.005(4) 0.009(4) 0.011(4)
C18 0.034(5) 0.030(5) 0.051(5) -0.004(4) 0.007(4) 0.000(4)
C19 0.029(4) 0.023(4) 0.024(4) -0.003(3) 0.001(3) 0.001(3)
C20 0.044(6) 0.054(6) 0.030(5) 0.004(4) 0.004(4) 0.007(5)
C21 0.073(8) 0.063(7) 0.025(5) 0.005(4) -0.002(5) -0.006(6)
C22 0.058(7) 0.063(7) 0.027(5) 0.002(4) 0.012(4) -0.010(5)
C23 0.034(6) 0.083(8) 0.044(6) -0.008(5) 0.002(4) -0.012(5)
C24 0.038(5) 0.064(7) 0.026(4) -0.003(4) 0.000(4) -0.003(5)
C25 0.071(7) 0.039(5) 0.029(5) 0.002(4) -0.011(5) 0.020(5)
C26 0.021(4) 0.026(4) 0.024(4) -0.001(3) -0.002(3) 0.002(3)
C27 0.041(5) 0.028(4) 0.021(4) -0.002(3) -0.004(3) -0.004(4)
C28 0.030(5) 0.052(6) 0.041(5) -0.003(4) 0.003(4) 0.000(4)
C29 0.036(6) 0.074(8) 0.047(6) -0.008(5) 0.006(4) -0.010(5)
C30 0.051(7) 0.067(8) 0.040(5) -0.013(5) 0.021(5) -0.027(6)
C31 0.074(8) 0.041(6) 0.078(7) -0.003(5) 0.031(6) -0.014(6)
C32 0.058(7) 0.037(6) 0.068(7) 0.000(5) 0.020(5) -0.003(5)
C33 0.028(4) 0.020(4) 0.029(4) 0.001(3) 0.003(3) 0.004(3)
C34 0.030(5) 0.035(5) 0.027(4) -0.007(3) -0.005(3) 0.003(4)
C35 0.050(6) 0.041(5) 0.025(4) -0.001(4) -0.006(4) 0.001(4)
C36 0.041(5) 0.034(5) 0.030(4) 0.003(3) 0.009(4) 0.003(4)
C37 0.035(5) 0.035(5) 0.045(5) 0.002(4) 0.012(4) -0.002(4)
C38 0.031(5) 0.032(5) 0.038(5) -0.003(3) 0.004(4) -0.005(4)
C39 0.020(4) 0.025(4) 0.019(3) 0.004(3) 0.003(3) -0.001(3)
C40 0.027(4) 0.021(4) 0.018(3) 0.007(3) 0.007(3) -0.001(3)
C41 0.027(4) 0.026(4) 0.022(4) 0.005(3) -0.003(3) 0.005(3)
C42 0.026(4) 0.037(5) 0.018(4) 0.001(3) 0.004(3) 0.004(3)
C43 0.027(4) 0.026(4) 0.023(4) 0.005(3) -0.008(3) -0.003(3)
C44 0.024(4) 0.024(4) 0.020(3) 0.005(3) -0.001(3) 0.003(3)
C45 0.026(4) 0.023(4) 0.021(3) -0.003(3) 0.002(3) 0.005(3)
C46 0.023(4) 0.031(5) 0.039(4) -0.001(3) 0.006(3) 0.001(3)
C47 0.042(6) 0.055(6) 0.049(6) -0.003(5) -0.002(4) -0.011(5)
C48 0.050(7) 0.071(8) 0.087(9) -0.012(6) -0.002(6) -0.038(6)
C49 0.049(7) 0.062(7) 0.072(7) 0.014(6) 0.013(5) -0.021(6)
C50 0.049(6) 0.052(6) 0.045(5) 0.016(4) 0.007(4) -0.005(5)
C51 0.032(5) 0.030(5) 0.044(5) 0.007(4) 0.004(4) 0.001(4)
C52 0.026(4) 0.022(4) 0.033(4) -0.005(3) 0.006(3) -0.004(3)
C53 0.044(6) 0.029(5) 0.047(5) -0.005(4) 0.010(4) 0.003(4)
C54 0.052(7) 0.039(6) 0.077(7) -0.014(5) 0.024(6) -0.005(5)
C55 0.047(6) 0.072(8) 0.060(7) -0.034(6) 0.017(5) -0.003(6)
C56 0.049(6) 0.095(9) 0.025(5) -0.006(5) 0.007(4) -0.009(6)
C57 0.037(5) 0.061(7) 0.031(5) 0.000(4) 0.005(4) -0.001(5)
C58 0.027(5) 0.046(5) 0.038(5) -0.001(4) 0.000(4) 0.003(4)
C59 0.029(4) 0.025(4) 0.022(4) 0.000(3) 0.000(3) 0.004(3)
C60 0.030(5) 0.031(5) 0.036(4) -0.010(3) 0.002(4) 0.000(4)
C61 0.059(6) 0.027(5) 0.041(5) -0.006(4) 0.008(4) -0.004(4)
C62 0.085(9) 0.039(6) 0.060(7) -0.007(5) 0.021(6) -0.012(6)
C63 0.061(8) 0.065(8) 0.089(10) -0.043(7) 0.012(7) -0.025(6)
C64 0.056(7) 0.062(7) 0.058(7) -0.030(6) -0.005(5) -0.005(6)
C65 0.041(6) 0.049(6) 0.048(5) -0.014(4) -0.009(4) -0.003(5)
C66 0.026(4) 0.039(5) 0.024(4) -0.006(3) -0.002(3) 0.007(4)
C67 0.034(5) 0.050(6) 0.029(4) -0.004(4) -0.005(4) 0.009(4)
C68 0.031(5) 0.085(8) 0.027(5) -0.015(5) -0.004(4) 0.016(5)
C69 0.029(5) 0.094(9) 0.027(5) 0.007(5) 0.006(4) 0.009(5)
C70 0.041(6) 0.057(6) 0.040(5) 0.015(4) -0.005(4) 0.007(5)
C71 0.037(5) 0.045(5) 0.023(4) 0.006(3) 0.000(3) 0.013(4)
N1 0.027(4) 0.031(4) 0.034(4) 0.011(3) 0.007(3) -0.005(3)
S72 0.0424(14) 0.0483(14) 0.0328(11) 0.0085(9) 0.0073(10) -0.0120(11)
O1 0.053(4) 0.046(4) 0.046(4) 0.004(3) 0.012(3) -0.010(3)
O2 0.065(5) 0.059(5) 0.052(4) 0.000(3) 0.030(4) -0.021(4)
C73 0.080(9) 0.067(8) 0.043(6) 0.024(5) -0.012(6) -0.017(7)
F1 0.113(6) 0.110(6) 0.039(4) 0.019(4) -0.024(4) -0.030(5)
F2 0.048(4) 0.086(5) 0.061(4) 0.023(3) -0.012(3) 0.002(3)
F3 0.085(5) 0.069(5) 0.087(5) 0.033(4) -0.023(4) -0.008(4)
S74 0.0313(12) 0.0364(12) 0.0442(12) 0.0106(9) 0.0000(10) -0.0071(10)
O3 0.042(4) 0.042(4) 0.051(4) 0.017(3) 0.003(3) -0.012(3)
O4 0.049(4) 0.041(4) 0.050(4) -0.002(3) 0.005(3) -0.011(3)
C75 0.034(6) 0.057(7) 0.060(6) 0.013(5) -0.006(5) -0.004(5)
F4 0.045(4) 0.114(7) 0.102(5) 0.017(5) 0.008(4) 0.028(4)
F5 0.054(4) 0.054(4) 0.072(4) 0.025(3) -0.018(3) -0.007(3)
F6 0.053(4) 0.075(5) 0.107(5) 0.034(4) -0.041(4) -0.028(4)
C81 0.050(5) 0.050(5) 0.050(5) -0.0003(10) 0.0008(10) 0.0002(10)
C82 0.033(4) 0.033(4) 0.033(4) -0.0007(10) 0.0008(10) -0.0003(10)
C83 0.014(3) 0.014(3) 0.014(3) -0.0003(10) 0.0006(10) -0.0007(10)
C84 0.061(6) 0.061(6) 0.061(6) 0.0000(10) 0.0010(10) -0.0007(10)
C85 0.065(6) 0.066(6) 0.066(6) 0.0005(10) 0.0011(10) -0.0006(10)
C86 0.035(4) 0.036(4) 0.035(4) -0.0004(10) 0.0002(10) -0.0007(10)
C87 0.039(4) 0.040(4) 0.040(4) -0.0008(10) 0.0004(10) -0.0002(10)
C88 0.065(6) 0.065(6) 0.065(6) -0.0001(10) 0.0015(10) 0.0001(10)
C89 0.069(3) 0.070(3) 0.070(3) -0.0009(10) 0.0013(10) -0.0002(10)
C90 0.063(3) 0.064(3) 0.064(3) -0.0019(10) 0.0018(10) -0.0001(10)
C91 0.066(3) 0.067(3) 0.067(3) -0.0018(10) 0.0017(10) -0.0001(10)

loop_
_atom_type_symbol
_atom_type_description
_atom_type_scat_dispersion_real
_atom_type_scat_dispersion_imag
_atom_type_scat_source
C C 0.0033 0.0016 'International Tables Vol C Tables 4.2.6.8 and 6.1.1.4'
H H 0.0000 0.0000 'International Tables Vol C Tables 4.2.6.8 and 6.1.1.4'
N N 0.0061 0.0033 'International Tables Vol C Tables 4.2.6.8 and 6.1.1.4'
O O 0.0106 0.0060 'International Tables Vol C Tables 4.2.6.8 and 6.1.1.4'
F F 0.0171 0.0103 'International Tables Vol C Tables 4.2.6.8 and 6.1.1.4'
S S 0.1246 0.1234 'International Tables Vol C Tables 4.2.6.8 and 6.1.1.4'
Au Au -2.0133 8.8022 'International Tables Vol C Tables 4.2.6.8 and 6.1.1.4'

loop_
_geom_angle_atom_site_label_1
_geom_angle_atom_site_label_2
_geom_angle_atom_site_label_3
_geom_angle
_geom_angle_site_symmetry_1
_geom_angle_site_symmetry_3
C1 Au1 N1 178.2(3) . .
N2 C1 N5 105.9(6) . .
N2 C1 Au1 127.3(5) . .
N5 C1 Au1 126.8(5) . .
C1 N2 C3 110.8(6) . .
C1 N2 C6 121.8(6) . .
C3 N2 C6 127.4(6) . .
C4 C3 N2 106.2(6) . .
C4 C3 H3A 126.9 . .
N2 C3 H3A 126.9 . .
C3 C4 N5 107.5(6) . .
C3 C4 H4A 126.3 . .
N5 C4 H4A 126.3 . .
C1 N5 C4 109.6(6) . .
C1 N5 C39 122.1(6) . .
C4 N5 C39 128.2(6) . .
C11 C6 C7 123.6(7) . .
C11 C6 N2 118.3(6) . .
C7 C6 N2 118.1(6) . .
C6 C7 C8 117.6(7) . .
C6 C7 C12 119.9(6) . .
C8 C7 C12 122.4(7) . .
C9 C8 C7 120.5(7) . .
C9 C8 H8A 119.7 . .
C7 C8 H8A 119.7 . .
C10 C9 C8 119.7(7) . .
C10 C9 C25 120.0(7) . .
C8 C9 C25 120.3(7) . .
C9 C10 C11 121.5(7) . .
C9 C10 H10A 119.3 . .
C11 C10 H10A 119.3 . .
C6 C11 C10 116.9(7) . .
C6 C11 C26 121.6(6) . .
C10 C11 C26 121.5(6) . .
C13 C12 C7 113.0(6) . .
C13 C12 C19 114.8(6) . .
C7 C12 C19 110.2(6) . .
C13 C12 H12A 106.0 . .
C7 C12 H12A 106.0 . .
C19 C12 H12A 106.0 . .
C14 C13 C18 118.3(8) . .
C14 C13 C12 118.4(7) . .
C18 C13 C12 123.3(7) . .
C13 C14 C15 121.7(9) . .
C13 C14 H14A 119.1 . .
C15 C14 H14A 119.1 . .
C16 C15 C14 118.9(9) . .
C16 C15 H15A 120.6 . .
C14 C15 H15A 120.6 . .
C17 C16 C15 119.6(9) . .
C17 C16 H16A 120.2 . .
C15 C16 H16A 120.2 . .
C16 C17 C18 121.5(9) . .
C16 C17 H17A 119.3 . .
C18 C17 H17A 119.3 . .
C17 C18 C13 120.0(8) . .
C17 C18 H18A 120.0 . .
C13 C18 H18A 120.0 . .
C24 C19 C20 117.5(8) . .
C24 C19 C12 123.6(7) . .
C20 C19 C12 118.9(7) . .
C21 C20 C19 120.2(9) . .
C21 C20 H20A 119.9 . .
C19 C20 H20A 119.9 . .
C22 C21 C20 120.7(9) . .
C22 C21 H21A 119.7 . .
C20 C21 H21A 119.7 . .
C23 C22 C21 119.7(9) . .
C23 C22 H22A 120.2 . .
C21 C22 H22A 120.2 . .
C22 C23 C24 119.6(9) . .
C22 C23 H23A 120.2 . .
C24 C23 H23A 120.2 . .
C19 C24 C23 122.4(8) . .
C19 C24 H24A 118.8 . .
C23 C24 H24A 118.8 . .
C9 C25 H25A 109.5 . .
C9 C25 H25B 109.5 . .
H25A C25 H25B 109.5 . .
C9 C25 H25C 109.5 . .
H25A C25 H25C 109.5 . .
H25B C25 H25C 109.5 . .
C11 C26 C27 111.9(6) . .
C11 C26 C33 111.1(6) . .
C27 C26 C33 113.9(6) . .
C11 C26 H26A 106.5 . .
C27 C26 H26A 106.5 . .
C33 C26 H26A 106.5 . .
C32 C27 C28 117.7(9) . .
C32 C27 C26 117.9(8) . .
C28 C27 C26 124.4(8) . .
C27 C28 C29 121.3(10) . .
C27 C28 H28A 119.4 . .
C29 C28 H28A 119.4 . .
C30 C29 C28 120.9(10) . .
C30 C29 H29A 119.5 . .
C28 C29 H29A 119.5 . .
C29 C30 C31 120.2(10) . .
C29 C30 H30A 119.9 . .
C31 C30 H30A 119.9 . .
C30 C31 C32 120.4(10) . .
C30 C31 H31A 119.8 . .
C32 C31 H31A 119.8 . .
C27 C32 C31 119.5(10) . .
C27 C32 H32A 120.2 . .
C31 C32 H32A 120.2 . .
C34 C33 C38 119.4(7) . .
C34 C33 C26 122.2(7) . .
C38 C33 C26 118.4(7) . .
C33 C34 C35 119.0(8) . .
C33 C34 H34A 120.5 . .
C35 C34 H34A 120.5 . .
C36 C35 C34 119.8(8) . .
C36 C35 H35A 120.1 . .
C34 C35 H35A 120.1 . .
C37 C36 C35 121.4(8) . .
C37 C36 H36A 119.3 . .
C35 C36 H36A 119.3 . .
C36 C37 C38 119.2(8) . .
C36 C37 H37A 120.4 . .
C38 C37 H37A 120.4 . .
C37 C38 C33 121.1(8) . .
C37 C38 H38A 119.4 . .
C33 C38 H38A 119.4 . .
C44 C39 C40 122.6(7) . .
C44 C39 N5 118.2(6) . .
C40 C39 N5 119.1(6) . .
C41 C40 C39 117.4(7) . .
C41 C40 C45 122.0(7) . .
C39 C40 C45 120.5(7) . .
C40 C41 C42 121.9(7) . .
C40 C41 H41A 119.0 . .
C42 C41 H41A 119.0 . .
C43 C42 C41 119.0(7) . .
C43 C42 C58 120.2(7) . .
C41 C42 C58 120.7(7) . .
C42 C43 C44 121.6(7) . .
C42 C43 H43A 119.2 . .
C44 C43 H43A 119.2 . .
C39 C44 C43 117.4(7) . .
C39 C44 C59 122.0(7) . .
C43 C44 C59 120.6(7) . .
C40 C45 C52 113.7(6) . .
C40 C45 C46 113.0(6) . .
C52 C45 C46 109.9(6) . .
C40 C45 H45A 106.6 . .
C52 C45 H45A 106.6 . .
C46 C45 H45A 106.6 . .
C47 C46 C51 118.0(8) . .
C47 C46 C45 119.3(7) . .
C51 C46 C45 122.7(7) . .
C46 C47 C48 121.2(9) . .
C46 C47 H47A 119.4 . .
C48 C47 H47A 119.4 . .
C49 C48 C47 119.3(9) . .
C49 C48 H48A 120.3 . .
C47 C48 H48A 120.3 . .
C48 C49 C50 120.4(9) . .
C48 C49 H49A 119.8 . .
C50 C49 H49A 119.8 . .
C49 C50 C51 121.1(9) . .
C49 C50 H50A 119.4 . .
C51 C50 H50A 119.4 . .
C50 C51 C46 120.0(8) . .
C50 C51 H51A 120.0 . .
C46 C51 H51A 120.0 . .
C57 C52 C53 119.2(8) . .
C57 C52 C45 119.8(7) . .
C53 C52 C45 121.0(7) . .
C54 C53 C52 121.0(9) . .
C54 C53 H53A 119.5 . .
C52 C53 H53A 119.5 . .
C53 C54 C55 120.5(10) . .
C53 C54 H54A 119.7 . .
C55 C54 H54A 119.7 . .
C54 C55 C56 119.4(9) . .
C54 C55 H55A 120.3 . .
C56 C55 H55A 120.3 . .
C55 C56 C57 120.8(9) . .
C55 C56 H56A 119.6 . .
C57 C56 H56A 119.6 . .
C52 C57 C56 118.9(10) . .
C52 C57 H57A 120.6 . .
C56 C57 H57A 120.6 . .
C42 C58 H58A 109.5 . .
C42 C58 H58B 109.5 . .
H58A C58 H58B 109.5 . .
C42 C58 H58C 109.5 . .
H58A C58 H58C 109.5 . .
H58B C58 H58C 109.5 . .
C44 C59 C60 111.3(7) . .
C44 C59 C66 112.3(6) . .
C60 C59 C66 114.2(6) . .
C44 C59 H59A 106.2 . .
C60 C59 H59A 106.2 . .
C66 C59 H59A 106.2 . .
C61 C60 C65 118.9(8) . .
C61 C60 C59 118.3(7) . .
C65 C60 C59 122.7(8) . .
C60 C61 C62 120.6(9) . .
C60 C61 H61A 119.7 . .
C62 C61 H61A 119.7 . .
C63 C62 C61 118.1(10) . .
C63 C62 H62A 120.9 . .
C61 C62 H62A 120.9 . .
C64 C63 C62 122.6(11) . .
C64 C63 H63A 118.7 . .
C62 C63 H63A 118.7 . .
C63 C64 C65 118.9(10) . .
C63 C64 H64A 120.5 . .
C65 C64 H64A 120.5 . .
C64 C65 C60 120.7(10) . .
C64 C65 H65A 119.7 . .
C60 C65 H65A 119.7 . .
C71 C66 C67 118.0(8) . .
C71 C66 C59 123.3(7) . .
C67 C66 C59 118.7(7) . .
C68 C67 C66 120.8(9) . .
C68 C67 H67A 119.6 . .
C66 C67 H67A 119.6 . .
C67 C68 C69 121.1(9) . .
C67 C68 H68A 119.4 . .
C69 C68 H68A 119.4 . .
C70 C69 C68 118.2(9) . .
C70 C69 H69A 120.9 . .
C68 C69 H69A 120.9 . .
C69 C70 C71 121.0(9) . .
C69 C70 H70A 119.5 . .
C71 C70 H70A 119.5 . .
C66 C71 C70 120.8(8) . .
C66 C71 H71A 119.6 . .
C70 C71 H71A 119.6 . .
S74 N1 S72 122.5(4) . .
S74 N1 Au1 120.2(4) . .
S72 N1 Au1 117.3(4) . .
O1 S72 O2 120.8(4) . .
O1 S72 N1 107.7(4) . .
O2 S72 N1 113.8(4) . .
O1 S72 C73 104.8(5) . .
O2 S72 C73 106.0(5) . .
N1 S72 C73 101.6(5) . .
F2 C73 F3 109.7(11) . .
F2 C73 F1 109.0(10) . .
F3 C73 F1 107.5(8) . .
F2 C73 S72 112.1(7) . .
F3 C73 S72 110.0(8) . .
F1 C73 S72 108.5(9) . .
O4 S74 O3 120.6(4) . .
O4 S74 N1 107.6(4) . .
O3 S74 N1 114.0(4) . .
O4 S74 C75 104.7(5) . .
O3 S74 C75 106.3(4) . .
N1 S74 C75 101.6(4) . .
F4 C75 F5 109.2(9) . .
F4 C75 F6 109.7(9) . .
F5 C75 F6 107.4(8) . .
F4 C75 S74 111.1(7) . .
F5 C75 S74 111.5(7) . .
F6 C75 S74 107.9(7) . .
C82 C81 H81A 109.5 . .
C82 C81 H81B 109.5 . .
H81A C81 H81B 109.5 . .
C82 C81 H81C 109.5 . .
H81A C81 H81C 109.5 . .
H81B C81 H81C 109.5 . .
C83 C82 C87 120.0 . .
C83 C82 C81 116.5(10) . .
C87 C82 C81 123.4(10) . .
C82 C83 C84 120.0 . .
C82 C83 H83A 120.0 . .
C84 C83 H83A 120.0 . .
C85 C84 C83 120.0 . .
C85 C84 H84A 120.0 . .
C83 C84 H84A 120.0 . .
C84 C85 C86 120.0 . .
C84 C85 H85A 120.0 . .
C86 C85 H85A 120.0 . .
C87 C86 C85 120.0 . .
C87 C86 H86A 120.0 . .
C85 C86 H86A 120.0 . .
C86 C87 C82 120.0 . .
C86 C87 H87A 120.0 . .
C82 C87 H87A 120.0 . .
C89 C88 H88A 109.5 . .
C89 C88 H88B 109.5 . .
H88A C88 H88B 109.5 . .
C89 C88 H88C 109.5 . .
H88A C88 H88C 109.5 . .
H88B C88 H88C 109.5 . .
C88 C89 C91 122.7(17) . 3_565
C88 C89 C90 123.2(17) . .
C91 C89 C90 114.0(11) 3_565 .
C91 C90 C89 122.6(12) . .
C91 C90 H90A 118.7 . .
C89 C90 H90A 118.7 . .
C90 C91 C89 123.4(12) . 3_565
C90 C91 H91A 118.3 . .
C89 C91 H91A 118.3 3_565 .

loop_
_geom_bond_atom_site_label_1
_geom_bond_atom_site_label_2
_geom_bond_distance
_geom_bond_site_symmetry_2
Au1 C1 1.986(7) .
Au1 N1 2.086(6) .
C1 N2 1.344(9) .
C1 N5 1.357(9) .
N2 C3 1.375(9) .
N2 C6 1.455(9) .
C3 C4 1.359(10) .
C3 H3A 0.9500 .
C4 N5 1.373(9) .
C4 H4A 0.9500 .
N5 C39 1.440(9) .
C6 C11 1.380(10) .
C6 C7 1.400(10) .
C7 C8 1.400(11) .
C7 C12 1.521(10) .
C8 C9 1.395(11) .
C8 H8A 0.9500 .
C9 C10 1.388(11) .
C9 C25 1.526(11) .
C10 C11 1.406(11) .
C10 H10A 0.9500 .
C11 C26 1.524(11) .
C12 C13 1.514(11) .
C12 C19 1.530(11) .
C12 H12A 1.0000 .
C13 C14 1.381(12) .
C13 C18 1.392(12) .
C14 C15 1.400(12) .
C14 H14A 0.9500 .
C15 C16 1.394(14) .
C15 H15A 0.9500 .
C16 C17 1.361(13) .
C16 H16A 0.9500 .
C17 C18 1.393(12) .
C17 H17A 0.9500 .
C18 H18A 0.9500 .
C19 C24 1.368(12) .
C19 C20 1.402(11) .
C20 C21 1.387(13) .
C20 H20A 0.9500 .
C21 C22 1.376(14) .
C21 H21A 0.9500 .
C22 C23 1.363(13) .
C22 H22A 0.9500 .
C23 C24 1.387(13) .
C23 H23A 0.9500 .
C24 H24A 0.9500 .
C25 H25A 0.9800 .
C25 H25B 0.9800 .
C25 H25C 0.9800 .
C26 C27 1.529(11) .
C26 C33 1.531(10) .
C26 H26A 1.0000 .
C27 C32 1.373(12) .
C27 C28 1.380(12) .
C28 C29 1.380(13) .
C28 H28A 0.9500 .
C29 C30 1.332(15) .
C29 H29A 0.9500 .
C30 C31 1.341(16) .
C30 H30A 0.9500 .
C31 C32 1.426(15) .
C31 H31A 0.9500 .
C32 H32A 0.9500 .
C33 C34 1.384(11) .
C33 C38 1.392(11) .
C34 C35 1.403(11) .
C34 H34A 0.9500 .
C35 C36 1.378(12) .
C35 H35A 0.9500 .
C36 C37 1.358(12) .
C36 H36A 0.9500 .
C37 C38 1.377(12) .
C37 H37A 0.9500 .
C38 H38A 0.9500 .
C39 C44 1.398(10) .
C39 C40 1.406(10) .
C40 C41 1.391(10) .
C40 C45 1.525(10) .
C41 C42 1.397(11) .
C41 H41A 0.9500 .
C42 C43 1.385(11) .
C42 C58 1.527(11) .
C43 C44 1.410(10) .
C43 H43A 0.9500 .
C44 C59 1.522(10) .
C45 C52 1.529(10) .
C45 C46 1.541(11) .
C45 H45A 1.0000 .
C46 C47 1.384(12) .
C46 C51 1.406(11) .
C47 C48 1.400(14) .
C47 H47A 0.9500 .
C48 C49 1.366(16) .
C48 H48A 0.9500 .
C49 C50 1.368(15) .
C49 H49A 0.9500 .
C50 C51 1.373(12) .
C50 H50A 0.9500 .
C51 H51A 0.9500 .
C52 C57 1.386(11) .
C52 C53 1.404(11) .
C53 C54 1.368(13) .
C53 H53A 0.9500 .
C54 C55 1.374(15) .
C54 H54A 0.9500 .
C55 C56 1.390(16) .
C55 H55A 0.9500 .
C56 C57 1.408(13) .
C56 H56A 0.9500 .
C57 H57A 0.9500 .
C58 H58A 0.9800 .
C58 H58B 0.9800 .
C58 H58C 0.9800 .
C59 C60 1.523(11) .
C59 C66 1.539(11) .
C59 H59A 1.0000 .
C60 C61 1.378(12) .
C60 C65 1.398(12) .
C61 C62 1.401(14) .
C61 H61A 0.9500 .
C62 C63 1.378(17) .
C62 H62A 0.9500 .
C63 C64 1.357(17) .
C63 H63A 0.9500 .
C64 C65 1.383(14) .
C64 H64A 0.9500 .
C65 H65A 0.9500 .
C66 C71 1.381(12) .
C66 C67 1.396(11) .
C67 C68 1.379(13) .
C67 H67A 0.9500 .
C68 C69 1.388(15) .
C68 H68A 0.9500 .
C69 C70 1.375(14) .
C69 H69A 0.9500 .
C70 C71 1.396(12) .
C70 H70A 0.9500 .
C71 H71A 0.9500 .
N1 S74 1.620(7) .
N1 S72 1.633(7) .
S72 O1 1.421(7) .
S72 O2 1.428(7) .
S72 C73 1.835(12) .
C73 F2 1.300(13) .
C73 F3 1.330(13) .
C73 F1 1.346(13) .
S74 O4 1.415(7) .
S74 O3 1.425(6) .
S74 C75 1.835(10) .
C75 F4 1.307(12) .
C75 F5 1.325(11) .
C75 F6 1.327(12) .
C81 C82 1.42(2) .
C81 H81A 0.9800 .
C81 H81B 0.9800 .
C81 H81C 0.9800 .
C82 C83 1.3900 .
C82 C87 1.3900 .
C83 C84 1.3900 .
C83 H83A 0.9500 .
C84 C85 1.3900 .
C84 H84A 0.9500 .
C85 C86 1.3900 .
C85 H85A 0.9500 .
C86 C87 1.3900 .
C86 H86A 0.9500 .
C87 H87A 0.9500 .
C88 C89 1.17(2) .
C88 H88A 0.9800 .
C88 H88B 0.9800 .
C88 H88C 0.9800 .
C89 C91 1.415(17) 3_565
C89 C90 1.444(16) .
C90 C91 1.321(16) .
C90 H90A 0.9500 .
C91 C89 1.415(17) 3_565
C91 H91A 0.9500 .

loop_
_geom_torsion_atom_site_label_1
_geom_torsion_atom_site_label_2
_geom_torsion_atom_site_label_3
_geom_torsion_atom_site_label_4
_geom_torsion
_geom_torsion_site_symmetry_1
_geom_torsion_site_symmetry_4
N1 Au1 C1 N2 -60(9) . .
N1 Au1 C1 N5 120(9) . .
N5 C1 N2 C3 -1.0(8) . .
Au1 C1 N2 C3 178.7(5) . .
N5 C1 N2 C6 -179.1(6) . .
Au1 C1 N2 C6 0.5(10) . .
C1 N2 C3 C4 0.6(8) . .
C6 N2 C3 C4 178.7(6) . .
N2 C3 C4 N5 -0.1(8) . .
N2 C1 N5 C4 0.9(8) . .
Au1 C1 N5 C4 -178.7(5) . .
N2 C1 N5 C39 -178.6(6) . .
Au1 C1 N5 C39 1.8(9) . .
C3 C4 N5 C1 -0.5(8) . .
C3 C4 N5 C39 178.9(7) . .
C1 N2 C6 C11 92.7(8) . .
C3 N2 C6 C11 -85.1(9) . .
C1 N2 C6 C7 -86.0(9) . .
C3 N2 C6 C7 96.1(9) . .
C11 C6 C7 C8 -2.9(11) . .
N2 C6 C7 C8 175.8(7) . .
C11 C6 C7 C12 173.8(7) . .
N2 C6 C7 C12 -7.6(10) . .
C6 C7 C8 C9 0.6(12) . .
C12 C7 C8 C9 -175.9(8) . .
C7 C8 C9 C10 1.0(13) . .
C7 C8 C9 C25 -179.6(8) . .
C8 C9 C10 C11 -0.6(13) . .
C25 C9 C10 C11 -179.9(8) . .
C7 C6 C11 C10 3.3(11) . .
N2 C6 C11 C10 -175.4(6) . .
C7 C6 C11 C26 -175.7(7) . .
N2 C6 C11 C26 5.7(10) . .
C9 C10 C11 C6 -1.5(12) . .
C9 C10 C11 C26 177.4(8) . .
C6 C7 C12 C13 152.4(7) . .
C8 C7 C12 C13 -31.2(10) . .
C6 C7 C12 C19 -77.7(9) . .
C8 C7 C12 C19 98.7(9) . .
C7 C12 C13 C14 -80.9(9) . .
C19 C12 C13 C14 151.5(7) . .
C7 C12 C13 C18 96.5(9) . .
C19 C12 C13 C18 -31.0(10) . .
C18 C13 C14 C15 2.4(12) . .
C12 C13 C14 C15 179.9(8) . .
C13 C14 C15 C16 -0.7(14) . .
C14 C15 C16 C17 -0.6(14) . .
C15 C16 C17 C18 0.2(15) . .
C16 C17 C18 C13 1.6(14) . .
C14 C13 C18 C17 -2.8(12) . .
C12 C13 C18 C17 179.8(7) . .
C13 C12 C19 C24 94.7(9) . .
C7 C12 C19 C24 -34.2(11) . .
C13 C12 C19 C20 -86.6(9) . .
C7 C12 C19 C20 144.5(7) . .
C24 C19 C20 C21 -0.5(13) . .
C12 C19 C20 C21 -179.3(8) . .
C19 C20 C21 C22 0.5(16) . .
C20 C21 C22 C23 0.1(17) . .
C21 C22 C23 C24 -0.6(17) . .
C20 C19 C24 C23 0.0(14) . .
C12 C19 C24 C23 178.7(9) . .
C22 C23 C24 C19 0.6(16) . .
C6 C11 C26 C27 92.5(8) . .
C10 C11 C26 C27 -86.4(8) . .
C6 C11 C26 C33 -139.0(7) . .
C10 C11 C26 C33 42.1(10) . .
C11 C26 C27 C32 -166.3(7) . .
C33 C26 C27 C32 66.7(9) . .
C11 C26 C27 C28 13.9(10) . .
C33 C26 C27 C28 -113.1(8) . .
C32 C27 C28 C29 -0.4(13) . .
C26 C27 C28 C29 179.4(7) . .
C27 C28 C29 C30 0.8(14) . .
C28 C29 C30 C31 -1.4(15) . .
C29 C30 C31 C32 1.6(17) . .
C28 C27 C32 C31 0.6(14) . .
C26 C27 C32 C31 -179.2(8) . .
C30 C31 C32 C27 -1.3(16) . .
C11 C26 C33 C34 -90.4(9) . .
C27 C26 C33 C34 37.0(10) . .
C11 C26 C33 C38 88.9(8) . .
C27 C26 C33 C38 -143.7(7) . .
C38 C33 C34 C35 -0.5(12) . .
C26 C33 C34 C35 178.9(7) . .
C33 C34 C35 C36 1.9(13) . .
C34 C35 C36 C37 -1.6(13) . .
C35 C36 C37 C38 -0.1(13) . .
C36 C37 C38 C33 1.6(13) . .
C34 C33 C38 C37 -1.3(12) . .
C26 C33 C38 C37 179.3(7) . .
C1 N5 C39 C44 90.1(8) . .
C4 N5 C39 C44 -89.3(9) . .
C1 N5 C39 C40 -88.9(8) . .
C4 N5 C39 C40 91.8(9) . .
C44 C39 C40 C41 -1.8(10) . .
N5 C39 C40 C41 177.1(6) . .
C44 C39 C40 C45 176.3(6) . .
N5 C39 C40 C45 -4.8(9) . .
C39 C40 C41 C42 0.6(10) . .
C45 C40 C41 C42 -177.4(7) . .
C40 C41 C42 C43 -0.1(11) . .
C40 C41 C42 C58 -178.6(7) . .
C41 C42 C43 C44 0.7(11) . .
C58 C42 C43 C44 179.2(7) . .
C40 C39 C44 C43 2.4(10) . .
N5 C39 C44 C43 -176.6(6) . .
C40 C39 C44 C59 -176.0(6) . .
N5 C39 C44 C59 5.1(10) . .
C42 C43 C44 C39 -1.8(10) . .
C42 C43 C44 C59 176.6(7) . .
C41 C40 C45 C52 -26.5(9) . .
C39 C40 C45 C52 155.5(6) . .
C41 C40 C45 C46 99.7(8) . .
C39 C40 C45 C46 -78.2(8) . .
C40 C45 C46 C47 169.7(8) . .
C52 C45 C46 C47 -62.1(10) . .
C40 C45 C46 C51 -13.5(10) . .
C52 C45 C46 C51 114.7(8) . .
C51 C46 C47 C48 -0.6(15) . .
C45 C46 C47 C48 176.3(9) . .
C46 C47 C48 C49 -0.2(18) . .
C47 C48 C49 C50 0.2(19) . .
C48 C49 C50 C51 0.7(18) . .
C49 C50 C51 C46 -1.5(15) . .
C47 C46 C51 C50 1.4(13) . .
C45 C46 C51 C50 -175.4(8) . .
C40 C45 C52 C57 -90.5(9) . .
C46 C45 C52 C57 141.7(8) . .
C40 C45 C52 C53 90.1(9) . .
C46 C45 C52 C53 -37.7(10) . .
C57 C52 C53 C54 -1.7(13) . .
C45 C52 C53 C54 177.7(8) . .
C52 C53 C54 C55 1.4(15) . .
C53 C54 C55 C56 -1.8(16) . .
C54 C55 C56 C57 2.6(16) . .
C53 C52 C57 C56 2.4(13) . .
C45 C52 C57 C56 -177.1(8) . .
C55 C56 C57 C52 -2.8(15) . .
C39 C44 C59 C60 -144.8(7) . .
C43 C44 C59 C60 37.0(9) . .
C39 C44 C59 C66 85.9(8) . .
C43 C44 C59 C66 -92.4(8) . .
C44 C59 C60 C61 80.7(9) . .
C66 C59 C60 C61 -150.9(8) . .
C44 C59 C60 C65 -97.8(9) . .
C66 C59 C60 C65 30.6(11) . .
C65 C60 C61 C62 3.0(14) . .
C59 C60 C61 C62 -175.6(9) . .
C60 C61 C62 C63 -3.7(16) . .
C61 C62 C63 C64 1.5(19) . .
C62 C63 C64 C65 1.4(19) . .
C63 C64 C65 C60 -2.2(16) . .
C61 C60 C65 C64 0.0(14) . .
C59 C60 C65 C64 178.5(9) . .
C44 C59 C66 C71 -2.5(11) . .
C60 C59 C66 C71 -130.3(8) . .
C44 C59 C66 C67 179.1(7) . .
C60 C59 C66 C67 51.3(10) . .
C71 C66 C67 C68 -0.8(12) . .
C59 C66 C67 C68 177.6(8) . .
C66 C67 C68 C69 0.1(14) . .
C67 C68 C69 C70 0.5(14) . .
C68 C69 C70 C71 -0.5(14) . .
C67 C66 C71 C70 0.9(12) . .
C59 C66 C71 C70 -177.5(8) . .
C69 C70 C71 C66 -0.2(13) . .
C1 Au1 N1 S74 164(9) . .
C1 Au1 N1 S72 -17(9) . .
S74 N1 S72 O1 151.7(5) . .
Au1 N1 S72 O1 -26.7(5) . .
S74 N1 S72 O2 15.0(7) . .
Au1 N1 S72 O2 -163.4(4) . .
S74 N1 S72 C73 -98.5(6) . .
Au1 N1 S72 C73 83.2(5) . .
O1 S72 C73 F2 59.4(9) . .
O2 S72 C73 F2 -171.8(8) . .
N1 S72 C73 F2 -52.6(9) . .
O1 S72 C73 F3 -178.4(8) . .
O2 S72 C73 F3 -49.5(9) . .
N1 S72 C73 F3 69.6(9) . .
O1 S72 C73 F1 -61.0(8) . .
O2 S72 C73 F1 67.9(8) . .
N1 S72 C73 F1 -173.0(7) . .
S72 N1 S74 O4 159.5(5) . .
Au1 N1 S74 O4 -22.2(5) . .
S72 N1 S74 O3 23.0(7) . .
Au1 N1 S74 O3 -158.6(4) . .
S72 N1 S74 C75 -90.8(6) . .
Au1 N1 S74 C75 87.5(5) . .
O4 S74 C75 F4 178.5(7) . .
O3 S74 C75 F4 -52.8(9) . .
N1 S74 C75 F4 66.7(8) . .
O4 S74 C75 F5 56.5(8) . .
O3 S74 C75 F5 -174.8(7) . .
N1 S74 C75 F5 -55.3(8) . .
O4 S74 C75 F6 -61.2(8) . .
O3 S74 C75 F6 67.5(8) . .
N1 S74 C75 F6 -173.1(7) . .
C87 C82 C83 C84 0.0 . .
C81 C82 C83 C84 176.5(13) . .
C82 C83 C84 C85 0.0 . .
C83 C84 C85 C86 0.0 . .
C84 C85 C86 C87 0.0 . .
C85 C86 C87 C82 0.0 . .
C83 C82 C87 C86 0.0 . .
C81 C82 C87 C86 -176.2(14) . .
C88 C89 C90 C91 -178.5(19) . .
C91 C89 C90 C91 1(2) 3_565 .
C89 C90 C91 C89 -1(2) . 3_565
